data_2202506
loop_
_publ_author_name
'Karakurt, Tuncay'
'Din\,cer, Muharrem'
'Kahveci, Bahittin'
'A\<gar, Erbil'
'A\<gar, Ay\,sen'
'\,Sa\,smaz, Selami'

_publ_section_title
;
 1-Benzoyl-3-methyl-4-benzylidenamino-4,5-dihydro-1,2,4-triazol-5-one
;
_journal_issue 11
_journal_name_full 'Acta Crystallographica Section E'
_journal_page_first o1616
_journal_page_last o1617
_journal_paper_doi 10.1107/S160053680302110X
_journal_volume 59
_journal_year 2003
_chemical_formula_moiety 'C17 H14 N4 O2'
_chemical_formula_sum 'C17 H14 N4 O2'
_chemical_formula_weight 306.32
_chemical_name_systematic
;
1-Benzoyl-3-methyl-4-benzylidenamino-4,5-dihydro-1,2,4-triazol-5-one
;
_space_group_IT_number 15
_symmetry_cell_setting monoclinic
_symmetry_space_group_name_Hall '-C 2yc'
_symmetry_space_group_name_H-M 'C 1 2/c 1'
_atom_sites_solution_hydrogens difmap
_atom_sites_solution_primary direct
_atom_sites_solution_secondary difmap
_audit_creation_method 'WinGx routine-INITIALIS'
_cell_angle_alpha 90.00
_cell_angle_beta 111.853(10)
_cell_angle_gamma 90.00
_cell_formula_units_Z 8
_cell_length_a 28.850(4)
_cell_length_b 7.4438(5)
_cell_length_c 15.3364(19)
_cell_measurement_reflns_used 9403
_cell_measurement_temperature 293(2)
_cell_measurement_theta_max 29.37
_cell_measurement_theta_min 2.9
_cell_volume 3056.9(6)
_computing_cell_refinement X-AREA
_computing_data_collection 'X-AREA (Stoe & Cie, 2001)'
_computing_data_reduction 'X-RED (Stoe & Cie, 2001)'
_computing_molecular_graphics 'ORTEP-3 for Windows (Farrugia, 1997) and PLATON (Spek, 1990)'
_computing_publication_material 'WinGX publication routines (Farrugia, 1999)'
_computing_structure_refinement 'SHELXL97 (Sheldrick, 1997)'
_computing_structure_solution 'SHELXS86 (Sheldrick, 1990)'
_diffrn_ambient_temperature 293(2)
_diffrn_detector_area_resol_mean 6.67
_diffrn_measured_fraction_theta_full 0.999
_diffrn_measured_fraction_theta_max 0.999
_diffrn_measurement_device_type 'STOE IPDS 2'
_diffrn_measurement_method '\f scans'
_diffrn_radiation_monochromator 'plane graphite'
_diffrn_radiation_source 'sealed X-ray tube'
_diffrn_radiation_type MoK\a
_diffrn_radiation_wavelength 0.71073
_diffrn_reflns_av_R_equivalents 0.072
_diffrn_reflns_av_sigmaI/netI 0.023
_diffrn_reflns_limit_h_max 39
_diffrn_reflns_limit_h_min -39
_diffrn_reflns_limit_k_max 9
_diffrn_reflns_limit_k_min -10
_diffrn_reflns_limit_l_max 21
_diffrn_reflns_limit_l_min -20
_diffrn_reflns_number 4262
_diffrn_reflns_theta_full 25.00
_diffrn_reflns_theta_max 25.00
_diffrn_reflns_theta_min 1.5
_diffrn_standards_decay_% 0
_diffrn_standards_interval_count 0
_diffrn_standards_number 0
_exptl_absorpt_coefficient_mu 0.091
_exptl_absorpt_correction_type none
_exptl_crystal_colour colourless
_exptl_crystal_density_diffrn 1.331
_exptl_crystal_density_method 'not measured'
_exptl_crystal_description prismatic
_exptl_crystal_F_000 1280
_exptl_crystal_size_max 0.73
_exptl_crystal_size_mid 0.52
_exptl_crystal_size_min 0.30
_refine_diff_density_max 0.17
_refine_diff_density_min -0.19
_refine_ls_extinction_coef 0.0073(6)
_refine_ls_extinction_expression Fc^*^=kFc[1+0.001xFc^2^\l^3^/sin(2\q)]^-1/4^
_refine_ls_extinction_method SHELXL97
_refine_ls_goodness_of_fit_ref 0.87
_refine_ls_hydrogen_treatment refall
_refine_ls_matrix_type full
_refine_ls_number_parameters 265
_refine_ls_number_reflns 2700
_refine_ls_number_restraints 0
_refine_ls_restrained_S_all 0.87
_refine_ls_R_factor_all 0.051
_refine_ls_R_factor_gt 0.038
_refine_ls_shift/su_max <0.001
_refine_ls_shift/su_mean 0.000
_refine_ls_structure_factor_coef Fsqd
_refine_ls_weighting_details 'calc w = 1/[\s^2^(Fo^2^)+(0.0712P)^2^] where P = (Fo^2^+2Fc^2^)/3'
_refine_ls_weighting_scheme calc
_refine_ls_wR_factor_gt 0.093
_refine_ls_wR_factor_ref 0.096
_reflns_number_gt 1899
_reflns_number_total 2700
_reflns_threshold_expression 'I > 2\s(I)'
_cod_data_source_file ci6275.cif
_cod_data_source_block I
_cod_original_sg_symbol_H-M 'C 2/c'
_cod_database_code 2202506

loop_
_symmetry_equiv_pos_as_xyz
'x, y, z'
'-x, y, -z+1/2'
'x+1/2, y+1/2, z'
'-x+1/2, y+1/2, -z+1/2'
'-x, -y, -z'
'x, -y, z-1/2'
'-x+1/2, -y+1/2, -z'
'x+1/2, -y+1/2, z-1/2'

loop_
_atom_site_label
_atom_site_fract_x
_atom_site_fract_y
_atom_site_fract_z
_atom_site_U_iso_or_equiv
_atom_site_adp_type
_atom_site_calc_flag
_atom_site_refinement_flags
_atom_site_occupancy
_atom_site_disorder_assembly
_atom_site_disorder_group
_atom_site_type_symbol
O1 0.09847(4) 0.36780(17) 0.07162(7) 0.0670(3) Uani d . 1 . . O
O2 -0.00443(4) 0.34140(14) -0.06988(7) 0.0534(3) Uani d . 1 . . O
N1 0.02997(4) 0.24251(16) 0.08681(8) 0.0466(3) Uani d . 1 . . N
N2 0.01385(4) 0.13695(16) 0.14525(8) 0.0506(3) Uani d . 1 . . N
N3 -0.04492(4) 0.15810(16) 0.00416(8) 0.0469(3) Uani d . 1 . . N
N4 -0.09291(4) 0.12851(17) -0.06017(9) 0.0522(3) Uani d . 1 . . N
C1 0.09808(5) 0.35066(19) 0.22599(10) 0.0466(3) Uani d . 1 . . C
C2 0.14769(6) 0.3088(2) 0.27716(12) 0.0599(4) Uani d . 1 . . C
C3 0.16684(7) 0.3368(3) 0.37343(13) 0.0742(5) Uani d . 1 . . C
C4 0.13747(7) 0.4088(3) 0.41766(13) 0.0708(5) Uani d . 1 . . C
C5 0.08900(7) 0.4567(2) 0.36665(12) 0.0613(4) Uani d . 1 . . C
C6 0.06926(6) 0.4247(2) 0.27183(11) 0.0524(4) Uani d . 1 . . C
C7 0.07776(5) 0.3244(2) 0.12329(10) 0.0479(3) Uani d . 1 . . C
C8 -0.03103(5) 0.08932(19) 0.09317(10) 0.0479(4) Uani d . 1 . . C
C9 -0.00586(5) 0.25976(19) -0.00324(10) 0.0442(3) Uani d . 1 . . C
C10 -0.06381(7) -0.0257(3) 0.12361(14) 0.0598(4) Uani d . 1 . . C
C11 -0.10455(6) 0.1822(2) -0.14356(11) 0.0533(4) Uani d . 1 . . C
C12 -0.15538(5) 0.1493(2) -0.21097(11) 0.0565(4) Uani d . 1 . . C
C13 -0.19200(6) 0.0743(3) -0.18338(16) 0.0719(5) Uani d . 1 . . C
C14 -0.23885(7) 0.0400(3) -0.2499(2) 0.0943(7) Uani d . 1 . . C
C15 -0.24912(9) 0.0797(4) -0.3414(2) 0.1131(10) Uani d . 1 . . C
C16 -0.21337(10) 0.1538(4) -0.36962(19) 0.1075(8) Uani d . 1 . . C
C17 -0.16628(7) 0.1897(3) -0.30391(14) 0.0746(5) Uani d . 1 . . C
H1 -0.1410(8) 0.240(3) -0.3278(14) 0.092(6) Uiso d . 1 . . H
H2 -0.2195(9) 0.179(4) -0.4345(19) 0.124(9) Uiso d . 1 . . H
H3 -0.2816(12) 0.051(4) -0.389(2) 0.154(10) Uiso d . 1 . . H
H4 -0.2631(10) -0.015(4) -0.2251(16) 0.119(8) Uiso d . 1 . . H
H5 -0.1844(7) 0.044(3) -0.1153(15) 0.085(6) Uiso d . 1 . . H
H6 -0.0814(6) 0.240(2) -0.1661(11) 0.066(5) Uiso d . 1 . . H
H7 -0.0943(9) 0.036(3) 0.1227(16) 0.117(8) Uiso d . 1 . . H
H8 -0.0754(8) -0.126(3) 0.0833(15) 0.096(7) Uiso d . 1 . . H
H9 -0.0466(7) -0.059(3) 0.1895(14) 0.082(6) Uiso d . 1 . . H
H10 0.1675(6) 0.257(2) 0.2427(11) 0.063(4) Uiso d . 1 . . H
H11 0.1998(8) 0.297(3) 0.4046(14) 0.088(6) Uiso d . 1 . . H
H12 0.1511(7) 0.432(3) 0.4887(15) 0.087(6) Uiso d . 1 . . H
H13 0.0697(7) 0.512(3) 0.4041(13) 0.080(5) Uiso d . 1 . . H
H14 0.0351(7) 0.462(2) 0.2336(12) 0.070(5) Uiso d . 1 . . H

loop_
_atom_site_aniso_label
_atom_site_aniso_U_11
_atom_site_aniso_U_22
_atom_site_aniso_U_33
_atom_site_aniso_U_12
_atom_site_aniso_U_13
_atom_site_aniso_U_23
O1 0.0565(6) 0.0940(9) 0.0573(7) -0.0153(6) 0.0289(5) -0.0028(6)
O2 0.0516(6) 0.0604(7) 0.0476(6) -0.0041(5) 0.0180(5) 0.0028(5)
N1 0.0448(6) 0.0520(7) 0.0433(6) -0.0058(5) 0.0167(5) 0.0020(5)
N2 0.0529(7) 0.0523(7) 0.0480(7) -0.0065(6) 0.0204(6) 0.0007(6)
N3 0.0422(6) 0.0507(7) 0.0472(7) -0.0052(5) 0.0160(5) -0.0030(5)
N4 0.0401(6) 0.0565(8) 0.0570(8) -0.0034(5) 0.0145(6) -0.0058(6)
C1 0.0414(7) 0.0481(8) 0.0506(8) -0.0050(6) 0.0174(6) -0.0027(6)
C2 0.0448(8) 0.0640(10) 0.0666(10) 0.0011(7) 0.0159(8) -0.0074(8)
C3 0.0531(10) 0.0805(13) 0.0685(11) -0.0013(9) -0.0011(9) -0.0004(10)
C4 0.0787(12) 0.0752(12) 0.0519(10) -0.0138(10) 0.0166(9) -0.0083(9)
C5 0.0684(10) 0.0629(10) 0.0577(9) -0.0119(8) 0.0293(9) -0.0087(8)
C6 0.0485(8) 0.0566(9) 0.0548(9) -0.0027(7) 0.0225(7) -0.0025(7)
C7 0.0438(7) 0.0506(8) 0.0507(8) -0.0025(6) 0.0192(7) -0.0020(6)
C8 0.0497(8) 0.0471(8) 0.0493(8) -0.0031(6) 0.0210(7) -0.0039(6)
C9 0.0439(7) 0.0448(8) 0.0449(7) -0.0006(6) 0.0178(6) -0.0036(6)
C10 0.0612(10) 0.0620(11) 0.0610(11) -0.0131(9) 0.0282(9) -0.0023(9)
C11 0.0464(8) 0.0541(9) 0.0564(10) -0.0022(7) 0.0156(7) -0.0038(7)
C12 0.0445(8) 0.0509(9) 0.0656(10) 0.0016(7) 0.0108(7) -0.0047(7)
C13 0.0480(9) 0.0689(11) 0.0951(15) 0.0006(8) 0.0222(9) -0.0051(10)
C14 0.0462(10) 0.0835(15) 0.136(2) -0.0056(10) 0.0146(13) -0.0123(14)
C15 0.0579(13) 0.1023(18) 0.134(2) -0.0051(12) -0.0164(15) -0.0182(17)
C16 0.0851(16) 0.1093(19) 0.0845(16) 0.0014(14) -0.0189(13) 0.0008(14)
C17 0.0648(11) 0.0731(12) 0.0681(12) 0.0009(9) 0.0040(9) 0.0017(9)

loop_
_atom_type_symbol
_atom_type_description
_atom_type_scat_dispersion_real
_atom_type_scat_dispersion_imag
_atom_type_scat_source
C C 0.0033 0.0016 'International Tables Vol C Tables 4.2.6.8 and 6.1.1.4'
H H 0.0000 0.0000 'International Tables Vol C Tables 4.2.6.8 and 6.1.1.4'
N N 0.0061 0.0033 'International Tables Vol C Tables 4.2.6.8 and 6.1.1.4'
O O 0.0106 0.0060 'International Tables Vol C Tables 4.2.6.8 and 6.1.1.4'

loop_
_geom_angle_atom_site_label_1
_geom_angle_atom_site_label_2
_geom_angle_atom_site_label_3
_geom_angle
_geom_angle_publ_flag
C9 N1 N2 112.83(11) ?
C9 N1 C7 127.37(12) yes
N2 N1 C7 119.74(11) yes
C8 N2 N1 104.73(11) ?
C8 N3 N4 119.59(11) yes
C8 N3 C9 109.73(11) ?
N4 N3 C9 130.59(12) yes
C11 N4 N3 119.34(12) yes
C6 C1 C2 119.29(14) ?
C6 C1 C7 121.25(13) ?
C2 C1 C7 119.38(13) ?
C3 C2 C1 119.13(16) ?
C3 C2 H10 123.1(10) ?
C1 C2 H10 117.7(10) ?
C4 C3 C2 120.62(17) ?
C4 C3 H11 124.3(12) ?
C2 C3 H11 114.9(12) ?
C5 C4 C3 120.29(16) ?
C5 C4 H12 118.0(11) ?
C3 C4 H12 121.7(11) ?
C6 C5 C4 119.52(17) ?
C6 C5 H13 124.6(10) ?
C4 C5 H13 115.9(10) ?
C5 C6 C1 121.06(15) ?
C5 C6 H14 120.7(10) ?
C1 C6 H14 118.0(10) ?
O1 C7 N1 120.33(13) yes
O1 C7 C1 124.83(13) yes
N1 C7 C1 114.84(12) yes
N2 C8 N3 111.55(12) ?
N2 C8 C10 125.23(14) yes
N3 C8 C10 123.22(13) yes
O2 C9 N1 130.04(13) yes
O2 C9 N3 128.80(13) yes
N1 C9 N3 101.16(11) ?
C8 C10 H7 113.6(14) ?
C8 C10 H8 111.3(12) ?
H7 C10 H8 105.1(18) ?
C8 C10 H9 109.6(11) ?
H7 C10 H9 103.9(17) ?
H8 C10 H9 113.1(17) ?
N4 C11 C12 118.75(15) yes
N4 C11 H6 123.3(10) ?
C12 C11 H6 117.9(10) ?
C17 C12 C13 119.76(16) ?
C17 C12 C11 118.52(16) ?
C13 C12 C11 121.70(16) ?
C14 C13 C12 119.6(2) ?
C14 C13 H5 119.9(11) ?
C12 C13 H5 120.5(11) ?
C15 C14 C13 120.1(2) ?
C15 C14 H4 124.7(14) ?
C13 C14 H4 115.2(14) ?
C14 C15 C16 120.9(2) ?
C14 C15 H3 120.7(18) ?
C16 C15 H3 118.3(18) ?
C15 C16 C17 119.8(3) ?
C15 C16 H2 122.1(16) ?
C17 C16 H2 118.1(16) ?
C12 C17 C16 119.8(2) ?
C12 C17 H1 122.9(12) ?
C16 C17 H1 117.2(12) ?

loop_
_geom_bond_atom_site_label_1
_geom_bond_atom_site_label_2
_geom_bond_site_symmetry_2
_geom_bond_distance
_geom_bond_publ_flag
O1 C7 . 1.2008(17) yes
O2 C9 . 1.2029(17) yes
N1 C9 . 1.3890(18) yes
N1 N2 . 1.3955(16) yes
N1 C7 . 1.4179(18) yes
N2 C8 . 1.2924(17) ?
N3 C8 . 1.3708(18) yes
N3 N4 . 1.3863(16) yes
N3 C9 . 1.3967(18) yes
N4 C11 . 1.260(2) yes
C1 C6 . 1.387(2) ?
C1 C2 . 1.388(2) ?
C1 C7 . 1.475(2) yes
C2 C3 . 1.386(3) ?
C2 H10 . 0.989(18) ?
C3 C4 . 1.376(3) ?
C3 H11 . 0.94(2) ?
C4 C5 . 1.371(3) ?
C4 H12 . 1.03(2) ?
C5 C6 . 1.371(2) ?
C5 H13 . 1.023(19) ?
C6 H14 . 0.983(18) ?
C8 C10 . 1.474(2) yes
C10 H7 . 0.99(3) ?
C10 H8 . 0.95(2) ?
C10 H9 . 0.98(2) ?
C11 C12 . 1.467(2) yes
C11 H6 . 0.963(17) ?
C12 C17 . 1.374(3) ?
C12 C13 . 1.393(2) ?
C13 C14 . 1.381(3) ?
C13 H5 . 1.01(2) ?
C14 C15 . 1.355(4) ?
C14 H4 . 1.00(3) ?
C15 C16 . 1.374(4) ?
C15 H3 . 0.98(3) ?
C16 C17 . 1.383(3) ?
C16 H2 . 0.96(3) ?
C17 H1 . 1.00(2) ?

loop_
_geom_hbond_atom_site_label_D
_geom_hbond_atom_site_label_H
_geom_hbond_atom_site_label_A
_geom_hbond_site_symmetry_A
_geom_hbond_distance_DH
_geom_hbond_distance_HA
_geom_hbond_distance_DA
_geom_hbond_angle_DHA
C11 H6 O2 . 0.96(2) 2.29(2) 2.932(2) 124.0(10)
C5 H13 O1 6_566 1.02(2) 2.55(2) 3.320(2) 132(2)
C5 H13 O2 6_566 1.02(2) 2.56(2) 3.525(2) 157(2)
C17 H1 Cg1 5_565 1.00(2) 2.89(2) 3.537(2) 123(2)
C14 H4 Cg2 4_444 1.00(3) 2.93(3) 3.684(3) 132(2)
C10 H7 Cg1 2_555 0.99(3) 2.87(2) 3.644(2) 136(2)
C2 H10 Cg2 5_555 0.99(2) 2.92(2) 3.527(2) 120.0(10)

loop_
_cod_related_entry_id
_cod_related_entry_database
_cod_related_entry_code
1 ChemSpider 21174681
